data_7039653
loop_
_publ_author_name
'Yadav, Sangeeta'
'Manjare, Sudesh T.'
'Singh, Harkesh B.'
'Butcher, Ray J.'

_publ_section_title
;
 Transition metal mediated formation of dicationic diselenides stabilised
 by N-heterocyclic carbenes: designed synthesis.
;
_journal_issue 30
_journal_name_full 'Dalton transactions (Cambridge, England : 2003)'
_journal_page_first 12015
_journal_page_last 12027
_journal_paper_doi 10.1039/c6dt01425a
_journal_volume 45
_journal_year 2016
_chemical_formula_moiety 'C30 H44 N4 Se2, Br4 Zn'
_chemical_formula_sum 'C30 H44 Br4 N4 Se2 Zn'
_chemical_formula_weight 1003.62
_chemical_name_systematic
;
 ?
;
_space_group_crystal_system monoclinic
_space_group_IT_number 14
_space_group_name_Hall '-P 2yn'
_space_group_name_H-M_alt 'P 1 21/n 1'
_symmetry_space_group_name_Hall '-P 2yn'
_symmetry_space_group_name_H-M 'P 1 21/n 1'
_atom_sites_solution_hydrogens geom
_atom_sites_solution_primary direct
_atom_sites_solution_secondary difmap
_audit_creation_method SHELXL-2014/7
_audit_update_record
;
2016-06-18 deposited with the CCDC.
2016-06-23 downloaded from the CCDC.
;
_cell_angle_alpha 90
_cell_angle_beta 94.7060(10)
_cell_angle_gamma 90
_cell_formula_units_Z 4
_cell_length_a 11.34944(12)
_cell_length_b 23.0586(2)
_cell_length_c 14.21642(17)
_cell_measurement_reflns_used 9489
_cell_measurement_temperature 123(2)
_cell_measurement_theta_max 75.5361
_cell_measurement_theta_min 3.1165
_cell_volume 3707.93(7)
_computing_cell_refinement
;
CrysAlisPro, Agilent Technologies,
Version 1.171.35.21 (release 20-01-2012 CrysAlis171 .NET)
(compiled Jan 23 2012,18:06:46)
;
_computing_data_collection
;
CrysAlisPro, Agilent Technologies,
Version 1.171.35.21 (release 20-01-2012 CrysAlis171 .NET)
(compiled Jan 23 2012,18:06:46)
;
_computing_data_reduction
;
CrysAlisPro, Agilent Technologies,
Version 1.171.35.21 (release 20-01-2012 CrysAlis171 .NET)
(compiled Jan 23 2012,18:06:46)
;
_computing_molecular_graphics 'SHELXTL (Sheldrick, 2008)'
_computing_publication_material 'SHELXTL (Sheldrick, 2008)'
_computing_structure_refinement 'SHELXL-2014/7 (Sheldrick, 2014)'
_computing_structure_solution 'SHELXT (Sheldrick, 2015)'
_diffrn_ambient_temperature 123(2)
_diffrn_detector_area_resol_mean 10.5081
_diffrn_measured_fraction_theta_full 0.999
_diffrn_measured_fraction_theta_max 0.970
_diffrn_measurement_device_type 'Xcalibur, Ruby, Gemini'
_diffrn_measurement_method '\w scans'
_diffrn_radiation_type CuK\a
_diffrn_radiation_wavelength 1.54184
_diffrn_reflns_av_R_equivalents 0.0343
_diffrn_reflns_av_unetI/netI 0.0408
_diffrn_reflns_Laue_measured_fraction_full 0.999
_diffrn_reflns_Laue_measured_fraction_max 0.970
_diffrn_reflns_limit_h_max 13
_diffrn_reflns_limit_h_min -14
_diffrn_reflns_limit_k_max 28
_diffrn_reflns_limit_k_min -26
_diffrn_reflns_limit_l_max 12
_diffrn_reflns_limit_l_min -17
_diffrn_reflns_number 15337
_diffrn_reflns_point_group_measured_fraction_full 0.999
_diffrn_reflns_point_group_measured_fraction_max 0.970
_diffrn_reflns_theta_full 67.500
_diffrn_reflns_theta_max 75.722
_diffrn_reflns_theta_min 3.661
_exptl_absorpt_coefficient_mu 8.404
_exptl_absorpt_correction_T_max 1.00000
_exptl_absorpt_correction_T_min 0.36717
_exptl_absorpt_correction_type multi-scan
_exptl_absorpt_process_details
;
CrysAlisPro, Agilent Technologies,
Version 1.171.35.21 (release 20-01-2012 CrysAlis171 .NET)
(compiled Jan 23 2012,18:06:46)
Empirical absorption correction using spherical harmonics,
 implemented in SCALE3 ABSPACK scaling algorithm.
;
_exptl_crystal_colour colorless
_exptl_crystal_density_diffrn 1.798
_exptl_crystal_density_method 'not measured'
_exptl_crystal_description plate
_exptl_crystal_F_000 1960
_exptl_crystal_size_max 0.51
_exptl_crystal_size_mid 0.38
_exptl_crystal_size_min 0.15
_refine_diff_density_max 0.860
_refine_diff_density_min -0.781
_refine_diff_density_rms 0.115
_refine_ls_extinction_method none
_refine_ls_goodness_of_fit_ref 1.052
_refine_ls_hydrogen_treatment constr
_refine_ls_matrix_type full
_refine_ls_number_parameters 417
_refine_ls_number_reflns 7480
_refine_ls_number_restraints 496
_refine_ls_restrained_S_all 1.033
_refine_ls_R_factor_all 0.0409
_refine_ls_R_factor_gt 0.0359
_refine_ls_shift/su_max 0.001
_refine_ls_shift/su_mean 0.000
_refine_ls_structure_factor_coef Fsqd
_refine_ls_weighting_details 'w=1/[\s^2^(Fo^2^)+(0.0548P)^2^+0.5342P] where P=(Fo^2^+2Fc^2^)/3'
_refine_ls_weighting_scheme calc
_refine_ls_wR_factor_gt 0.0919
_refine_ls_wR_factor_ref 0.0958
_reflns_Friedel_coverage 0.000
_reflns_number_gt 6685
_reflns_number_total 7480
_reflns_threshold_expression 'I > 2\s(I)'
_cod_data_source_file c6dt01425a2.cif
_cod_data_source_block 17
_cod_depositor_comments 'Adding full bibliography for 7039650--7039655.cif.'
_cod_original_cell_volume 3707.92(7)
_cod_database_code 7039653
_shelx_shelxl_version_number 2014/7
_shelx_space_group_comment
;
The symmetry employed for this shelxl refinement is uniquely defined
by the following loop, which should always be used as a source of
symmetry information in preference to the above space-group names.
They are only intended as comments.
;

loop_
_space_group_symop_operation_xyz
'x, y, z'
'-x+1/2, y+1/2, -z+1/2'
'-x, -y, -z'
'x-1/2, -y-1/2, z-1/2'

loop_
_atom_site_label
_atom_site_type_symbol
_atom_site_fract_x
_atom_site_fract_y
_atom_site_fract_z
_atom_site_U_iso_or_equiv
_atom_site_adp_type
_atom_site_occupancy
_atom_site_site_symmetry_order
_atom_site_calc_flag
_atom_site_refinement_flags_posn
_atom_site_refinement_flags_adp
_atom_site_refinement_flags_occupancy
_atom_site_disorder_assembly
_atom_site_disorder_group
Zn Zn 0.74334(4) 0.15640(2) 0.60033(3) 0.02330(11) Uani 1 1 d . U . . .
Br1 Br 0.65188(3) 0.11901(2) 0.73415(3) 0.02924(10) Uani 1 1 d . U . . .
Br2 Br 0.67159(3) 0.25704(2) 0.57204(3) 0.02530(10) Uani 1 1 d . U . . .
Br3 Br 0.68304(3) 0.09983(2) 0.46381(3) 0.03107(10) Uani 1 1 d . U . . .
Br4 Br 0.95433(3) 0.16442(2) 0.63711(3) 0.02731(10) Uani 1 1 d . U . . .
Se1 Se 0.48548(3) 0.22215(2) 0.38603(3) 0.02237(9) Uani 1 1 d . U . . .
Se2 Se 0.34265(3) 0.22606(2) 0.25417(3) 0.01996(9) Uani 1 1 d . U . . .
N1A N 0.3644(2) 0.23363(12) 0.5540(2) 0.0226(6) Uani 1 1 d D U . . .
N2A N 0.3755(3) 0.31696(12) 0.4801(2) 0.0263(6) Uani 1 1 d D U . . .
C1A C 0.4011(3) 0.26018(15) 0.4778(3) 0.0215(6) Uani 1 1 d . U . . .
C2A C 0.3139(3) 0.27496(18) 0.6091(3) 0.0295(7) Uani 1 1 d . U . . .
C3A C 0.2632(4) 0.2709(2) 0.6942(3) 0.0407(10) Uani 1 1 d . U . . .
H3AA H 0.2536 0.2345 0.7242 0.049 Uiso 1 1 calc R U . . .
C4A C 0.2273(4) 0.3221(3) 0.7334(4) 0.0481(11) Uani 1 1 d . U . . .
H4AA H 0.1942 0.3212 0.7927 0.058 Uiso 1 1 calc R U . . .
C5A C 0.2388(5) 0.3755(3) 0.6873(4) 0.0525(12) Uani 1 1 d . U . . .
H5AA H 0.2137 0.4097 0.7169 0.063 Uiso 1 1 calc R U . . .
C6A C 0.2847(4) 0.3801(2) 0.6013(4) 0.0456(11) Uani 1 1 d . U . . .
H6AA H 0.2904 0.4163 0.5699 0.055 Uiso 1 1 calc R U . . .
C7A C 0.3226(3) 0.32803(18) 0.5628(3) 0.0322(8) Uani 1 1 d . U . . .
C8A C 0.3838(3) 0.17245(14) 0.5810(3) 0.0280(7) Uani 1 1 d D U . . .
H8AA H 0.4009 0.1699 0.6503 0.034 Uiso 1 1 calc R U . . .
H8AB H 0.4535 0.1575 0.5511 0.034 Uiso 1 1 calc R U . . .
C9A C 0.2774(3) 0.13497(16) 0.5514(3) 0.0396(10) Uani 1 1 d D U . . .
H9AA H 0.2579 0.1391 0.4825 0.047 Uiso 1 1 calc R U . . .
H9AB H 0.2086 0.1488 0.5836 0.047 Uiso 1 1 calc R U . . .
C10A C 0.2991(5) 0.07061(17) 0.5751(4) 0.0595(15) Uani 1 1 d D U . . .
H10A H 0.2354 0.0471 0.5421 0.071 Uiso 1 1 calc R U . . .
H10B H 0.3749 0.0585 0.5514 0.071 Uiso 1 1 calc R U . . .
C11A C 0.3029(7) 0.0587(3) 0.6783(4) 0.082(2) Uani 1 1 d D U . . .
H11A H 0.3154 0.0171 0.6896 0.123 Uiso 1 1 calc R U . . .
H11B H 0.2279 0.0704 0.7022 0.123 Uiso 1 1 calc R U . . .
H11C H 0.3678 0.0806 0.7111 0.123 Uiso 1 1 calc R U . . .
C12A C 0.409(3) 0.3645(13) 0.4184(19) 0.030(2) Uani 0.416(9) 1 d D U P A 1
H12A H 0.3526 0.3968 0.4235 0.036 Uiso 0.416(9) 1 calc R U P A 1
H12B H 0.4004 0.3506 0.3523 0.036 Uiso 0.416(9) 1 calc R U P A 1
C13A C 0.534(2) 0.3887(10) 0.438(2) 0.0443(12) Uani 0.416(9) 1 d D U P A 1
H13A H 0.5914 0.3568 0.4343 0.053 Uiso 0.416(9) 1 calc R U P A 1
H13B H 0.5424 0.4050 0.5022 0.053 Uiso 0.416(9) 1 calc R U P A 1
C14A C 0.5611(17) 0.4361(8) 0.3669(19) 0.0621(17) Uani 0.416(9) 1 d D U P A 1
H14A H 0.6456 0.4469 0.3777 0.074 Uiso 0.416(9) 1 calc R U P A 1
H14B H 0.5481 0.4203 0.3021 0.074 Uiso 0.416(9) 1 calc R U P A 1
C15A C 0.4873(17) 0.4894(6) 0.3741(12) 0.078(2) Uani 0.416(9) 1 d D U P A 1
H15A H 0.5205 0.5209 0.3383 0.118 Uiso 0.416(9) 1 calc R U P A 1
H15B H 0.4868 0.5007 0.4405 0.118 Uiso 0.416(9) 1 calc R U P A 1
H15C H 0.4063 0.4814 0.3482 0.118 Uiso 0.416(9) 1 calc R U P A 1
C12C C 0.4067(18) 0.3587(9) 0.4074(11) 0.030(2) Uani 0.584(9) 1 d D U P A 2
H12C H 0.3451 0.3890 0.3986 0.036 Uiso 0.584(9) 1 calc R U P A 2
H12D H 0.4119 0.3384 0.3465 0.036 Uiso 0.584(9) 1 calc R U P A 2
C13C C 0.5250(15) 0.3861(8) 0.4392(15) 0.0443(12) Uani 0.584(9) 1 d D U P A 2
H13C H 0.5871 0.3558 0.4423 0.053 Uiso 0.584(9) 1 calc R U P A 2
H13D H 0.5214 0.4022 0.5035 0.053 Uiso 0.584(9) 1 calc R U P A 2
C14C C 0.5588(12) 0.4346(6) 0.3726(13) 0.0621(17) Uani 0.584(9) 1 d D U P A 2
H14C H 0.5547 0.4193 0.3073 0.074 Uiso 0.584(9) 1 calc R U P A 2
H14D H 0.5005 0.4664 0.3743 0.074 Uiso 0.584(9) 1 calc R U P A 2
C15C C 0.6798(11) 0.4584(5) 0.3977(8) 0.078(2) Uani 0.584(9) 1 d D U P A 2
H15D H 0.7011 0.4849 0.3479 0.118 Uiso 0.584(9) 1 calc R U P A 2
H15E H 0.7369 0.4264 0.4039 0.118 Uiso 0.584(9) 1 calc R U P A 2
H15F H 0.6807 0.4794 0.4576 0.118 Uiso 0.584(9) 1 calc R U P A 2
N1B N 0.2742(2) 0.10681(12) 0.2952(2) 0.0241(6) Uani 1 1 d D U . . .
N2B N 0.1337(2) 0.17035(11) 0.3144(2) 0.0201(5) Uani 1 1 d D U . . .
C1B C 0.2451(3) 0.16352(13) 0.2904(3) 0.0203(6) Uani 1 1 d . U . . .
C2B C 0.1788(3) 0.07621(14) 0.3247(3) 0.0250(7) Uani 1 1 d . U . . .
C3B C 0.1640(4) 0.01696(15) 0.3435(3) 0.0346(9) Uani 1 1 d . U . . .
H3BA H 0.2245 -0.0107 0.3358 0.041 Uiso 1 1 calc R U . . .
C4B C 0.0556(4) 0.00147(17) 0.3741(4) 0.0424(10) Uani 1 1 d . U . . .
H4BA H 0.0413 -0.0381 0.3877 0.051 Uiso 1 1 calc R U . . .
C5B C -0.0339(4) 0.04215(17) 0.3858(3) 0.0365(9) Uani 1 1 d . U . . .
H5BA H -0.1069 0.0291 0.4065 0.044 Uiso 1 1 calc R U . . .
C6B C -0.0193(3) 0.10054(16) 0.3682(3) 0.0290(8) Uani 1 1 d . U . . .
H6BA H -0.0796 0.1282 0.3769 0.035 Uiso 1 1 calc R U . . .
C7B C 0.0895(3) 0.11637(14) 0.3369(3) 0.0232(7) Uani 1 1 d . U . . .
C8B C 0.3830(6) 0.0781(6) 0.2688(5) 0.0291(11) Uani 0.661(5) 1 d D U P B 1
H8BA H 0.4117 0.0506 0.3190 0.035 Uiso 0.661(5) 1 calc R U P B 1
H8BB H 0.4453 0.1076 0.2622 0.035 Uiso 0.661(5) 1 calc R U P B 1
C9B C 0.3588(4) 0.0457(2) 0.1761(4) 0.0343(11) Uani 0.661(5) 1 d D U P B 1
H9BA H 0.3299 0.0735 0.1264 0.041 Uiso 0.661(5) 1 calc R U P B 1
H9BB H 0.2955 0.0168 0.1830 0.041 Uiso 0.661(5) 1 calc R U P B 1
C10B C 0.4682(5) 0.0145(3) 0.1449(5) 0.0431(14) Uani 0.661(5) 1 d D U P B 1
H10C H 0.5249 0.0437 0.1246 0.052 Uiso 0.661(5) 1 calc R U P B 1
H10D H 0.5072 -0.0068 0.1993 0.052 Uiso 0.661(5) 1 calc R U P B 1
C11B C 0.4390(8) -0.0273(4) 0.0656(7) 0.074(2) Uani 0.661(5) 1 d D U P B 1
H11D H 0.5085 -0.0511 0.0560 0.110 Uiso 0.661(5) 1 calc R U P B 1
H11E H 0.4157 -0.0057 0.0076 0.110 Uiso 0.661(5) 1 calc R U P B 1
H11F H 0.3736 -0.0523 0.0812 0.110 Uiso 0.661(5) 1 calc R U P B 1
C8D C 0.3851(10) 0.0827(12) 0.2651(8) 0.0291(11) Uani 0.339(5) 1 d D U P B 2
H8DA H 0.3887 0.0410 0.2819 0.035 Uiso 0.339(5) 1 calc R U P B 2
H8DB H 0.4521 0.1021 0.3013 0.035 Uiso 0.339(5) 1 calc R U P B 2
C9D C 0.4022(8) 0.0884(5) 0.1607(8) 0.0343(11) Uani 0.339(5) 1 d D U P B 2
H9DA H 0.4687 0.0632 0.1455 0.041 Uiso 0.339(5) 1 calc R U P B 2
H9DB H 0.4240 0.1289 0.1473 0.041 Uiso 0.339(5) 1 calc R U P B 2
C10D C 0.2923(9) 0.0719(5) 0.0968(8) 0.0431(14) Uani 0.339(5) 1 d D U P B 2
H10E H 0.2232 0.0926 0.1187 0.052 Uiso 0.339(5) 1 calc R U P B 2
H10F H 0.3028 0.0853 0.0318 0.052 Uiso 0.339(5) 1 calc R U P B 2
C11D C 0.2663(14) 0.0085(5) 0.0940(14) 0.074(2) Uani 0.339(5) 1 d D U P B 2
H11G H 0.1928 0.0015 0.0545 0.110 Uiso 0.339(5) 1 calc R U P B 2
H11H H 0.2575 -0.0055 0.1582 0.110 Uiso 0.339(5) 1 calc R U P B 2
H11I H 0.3314 -0.0122 0.0677 0.110 Uiso 0.339(5) 1 calc R U P B 2
C12B C 0.0664(11) 0.2249(4) 0.3129(4) 0.0186(11) Uani 0.728(7) 1 d D U P C 1
H12E H -0.0165 0.2175 0.2887 0.022 Uiso 0.728(7) 1 calc R U P C 1
H12F H 0.1007 0.2528 0.2697 0.022 Uiso 0.728(7) 1 calc R U P C 1
C13B C 0.0688(5) 0.2511(2) 0.4110(4) 0.0217(12) Uani 0.728(7) 1 d D U P C 1
H13E H 0.1460 0.2703 0.4266 0.026 Uiso 0.728(7) 1 calc R U P C 1
H13F H 0.0601 0.2199 0.4578 0.026 Uiso 0.728(7) 1 calc R U P C 1
C14B C -0.0311(4) 0.2956(2) 0.4170(4) 0.0289(12) Uani 0.728(7) 1 d D U P C 1
H14E H -0.0285 0.3235 0.3644 0.035 Uiso 0.728(7) 1 calc R U P C 1
H14F H -0.1080 0.2752 0.4093 0.035 Uiso 0.728(7) 1 calc R U P C 1
C15B C -0.0228(6) 0.3281(3) 0.5084(5) 0.0468(15) Uani 0.728(7) 1 d D U P C 1
H15G H -0.0895 0.3550 0.5092 0.070 Uiso 0.728(7) 1 calc R U P C 1
H15H H 0.0515 0.3499 0.5150 0.070 Uiso 0.728(7) 1 calc R U P C 1
H15I H -0.0248 0.3006 0.5609 0.070 Uiso 0.728(7) 1 calc R U P C 1
C12D C 0.069(3) 0.2243(10) 0.3316(14) 0.0186(11) Uani 0.272(7) 1 d D U P C 2
H12G H -0.0128 0.2202 0.3014 0.022 Uiso 0.272(7) 1 calc R U P C 2
H12H H 0.1066 0.2564 0.2990 0.022 Uiso 0.272(7) 1 calc R U P C 2
C13D C 0.0601(17) 0.2421(6) 0.4335(13) 0.0217(12) Uani 0.272(7) 1 d D U P C 2
H13G H 0.1390 0.2385 0.4682 0.026 Uiso 0.272(7) 1 calc R U P C 2
H13H H 0.0059 0.2152 0.4630 0.026 Uiso 0.272(7) 1 calc R U P C 2
C14D C 0.0154(11) 0.3043(5) 0.4432(10) 0.0289(12) Uani 0.272(7) 1 d D U P C 2
H14G H 0.0129 0.3135 0.5110 0.035 Uiso 0.272(7) 1 calc R U P C 2
H14H H 0.0721 0.3313 0.4169 0.035 Uiso 0.272(7) 1 calc R U P C 2
C15D C -0.1045(13) 0.3143(7) 0.3942(13) 0.0468(15) Uani 0.272(7) 1 d D U P C 2
H15J H -0.1341 0.3523 0.4122 0.070 Uiso 0.272(7) 1 calc R U P C 2
H15K H -0.1586 0.2839 0.4125 0.070 Uiso 0.272(7) 1 calc R U P C 2
H15L H -0.0995 0.3131 0.3257 0.070 Uiso 0.272(7) 1 calc R U P C 2

loop_
_atom_site_aniso_label
_atom_site_aniso_U_11
_atom_site_aniso_U_22
_atom_site_aniso_U_33
_atom_site_aniso_U_23
_atom_site_aniso_U_13
_atom_site_aniso_U_12
Zn 0.0224(2) 0.0195(2) 0.0278(3) 0.00025(18) 0.00091(18) 0.00497(16)
Br1 0.02990(19) 0.02743(18) 0.0308(2) 0.00377(14) 0.00488(15) 0.00580(14)
Br2 0.02361(17) 0.01812(16) 0.0327(2) 0.00215(13) -0.00656(14) 0.00334(12)
Br3 0.0340(2) 0.02823(18) 0.0306(2) -0.00639(15) 0.00026(15) 0.00819(14)
Br4 0.02130(17) 0.02076(17) 0.0398(2) -0.00036(14) 0.00212(14) 0.00492(12)
Se1 0.01743(16) 0.01983(16) 0.0295(2) 0.00019(13) -0.00006(13) 0.00124(12)
Se2 0.01870(16) 0.01521(15) 0.02587(19) 0.00009(12) 0.00127(13) -0.00240(11)
N1A 0.0155(12) 0.0246(13) 0.0273(15) 0.0000(11) 0.0000(10) -0.0027(10)
N2A 0.0293(14) 0.0189(13) 0.0293(15) -0.0046(11) -0.0067(11) 0.0035(11)
C1A 0.0181(14) 0.0191(14) 0.0267(16) -0.0004(12) -0.0029(12) 0.0021(11)
C2A 0.0214(15) 0.0348(17) 0.0313(18) -0.0063(14) -0.0041(13) 0.0018(13)
C3A 0.0240(17) 0.061(3) 0.037(2) -0.0093(19) 0.0022(15) -0.0056(17)
C4A 0.033(2) 0.072(3) 0.039(2) -0.021(2) -0.0004(17) 0.002(2)
C5A 0.049(3) 0.060(3) 0.048(3) -0.028(2) -0.004(2) 0.015(2)
C6A 0.052(3) 0.039(2) 0.043(2) -0.0191(18) -0.0106(19) 0.0153(19)
C7A 0.0308(18) 0.0298(17) 0.0341(19) -0.0073(14) -0.0081(14) 0.0064(14)
C8A 0.0220(16) 0.0257(16) 0.036(2) 0.0077(14) 0.0004(14) -0.0031(13)
C9A 0.0309(19) 0.0318(19) 0.055(3) 0.0069(18) -0.0005(18) -0.0122(16)
C10A 0.066(3) 0.031(2) 0.080(4) 0.013(2) -0.005(3) -0.023(2)
C11A 0.097(5) 0.065(4) 0.081(4) 0.024(3) -0.006(4) -0.037(4)
C12A 0.049(2) 0.013(4) 0.026(4) -0.004(4) -0.012(2) -0.002(2)
C13A 0.063(3) 0.028(2) 0.038(2) 0.0072(18) -0.015(2) -0.020(2)
C14A 0.107(4) 0.038(2) 0.039(3) 0.008(2) -0.008(3) -0.038(3)
C15A 0.119(6) 0.050(4) 0.063(5) 0.010(3) -0.010(4) -0.048(4)
C12C 0.049(2) 0.013(4) 0.026(4) -0.004(4) -0.012(2) -0.002(2)
C13C 0.063(3) 0.028(2) 0.038(2) 0.0072(18) -0.015(2) -0.020(2)
C14C 0.107(4) 0.038(2) 0.039(3) 0.008(2) -0.008(3) -0.038(3)
C15C 0.119(6) 0.050(4) 0.063(5) 0.010(3) -0.010(4) -0.048(4)
N1B 0.0227(13) 0.0146(12) 0.0355(17) -0.0038(11) 0.0050(11) 0.0015(10)
N2B 0.0186(12) 0.0120(11) 0.0297(15) -0.0008(10) 0.0021(10) -0.0003(9)
C1B 0.0205(14) 0.0132(13) 0.0272(17) -0.0028(11) 0.0023(12) 0.0001(10)
C2B 0.0264(15) 0.0137(14) 0.036(2) -0.0036(12) 0.0068(13) 0.0003(11)
C3B 0.0393(19) 0.0109(14) 0.055(3) -0.0026(15) 0.0148(17) 0.0001(13)
C4B 0.048(2) 0.0161(16) 0.066(3) -0.0047(17) 0.019(2) -0.0075(15)
C5B 0.0358(19) 0.0223(17) 0.053(3) -0.0024(16) 0.0139(18) -0.0098(14)
C6B 0.0254(16) 0.0183(15) 0.044(2) -0.0035(14) 0.0082(15) -0.0039(12)
C7B 0.0254(15) 0.0111(13) 0.0330(19) -0.0015(12) 0.0025(13) -0.0023(11)
C8B 0.0246(16) 0.019(3) 0.044(2) -0.0036(16) 0.0084(14) 0.0048(14)
C9B 0.030(2) 0.024(2) 0.050(3) -0.007(2) 0.014(2) 0.0018(17)
C10B 0.036(3) 0.039(3) 0.056(3) -0.019(3) 0.013(2) 0.004(2)
C11B 0.067(5) 0.060(4) 0.094(6) -0.043(4) 0.003(4) 0.008(3)
C8D 0.0246(16) 0.019(3) 0.044(2) -0.0036(16) 0.0084(14) 0.0048(14)
C9D 0.030(2) 0.024(2) 0.050(3) -0.007(2) 0.014(2) 0.0018(17)
C10D 0.036(3) 0.039(3) 0.056(3) -0.019(3) 0.013(2) 0.004(2)
C11D 0.067(5) 0.060(4) 0.094(6) -0.043(4) 0.003(4) 0.008(3)
C12B 0.0178(15) 0.0153(13) 0.023(3) 0.004(2) 0.005(3) 0.0033(11)
C13B 0.0248(19) 0.016(2) 0.025(3) 0.0006(18) 0.004(2) 0.0038(18)
C14B 0.024(3) 0.026(2) 0.038(3) -0.0004(19) 0.006(2) 0.009(2)
C15B 0.044(3) 0.045(3) 0.052(3) -0.019(3) 0.002(2) 0.015(2)
C12D 0.0178(15) 0.0153(13) 0.023(3) 0.004(2) 0.005(3) 0.0033(11)
C13D 0.0248(19) 0.016(2) 0.025(3) 0.0006(18) 0.004(2) 0.0038(18)
C14D 0.024(3) 0.026(2) 0.038(3) -0.0004(19) 0.006(2) 0.009(2)
C15D 0.044(3) 0.045(3) 0.052(3) -0.019(3) 0.002(2) 0.015(2)

loop_
_atom_type_symbol
_atom_type_description
_atom_type_scat_dispersion_real
_atom_type_scat_dispersion_imag
_atom_type_scat_source
C C 0.0181 0.0091 'International Tables Vol C Tables 4.2.6.8 and 6.1.1.4'
H H 0.0000 0.0000 'International Tables Vol C Tables 4.2.6.8 and 6.1.1.4'
N N 0.0311 0.0180 'International Tables Vol C Tables 4.2.6.8 and 6.1.1.4'
Zn Zn -1.5491 0.6778 'International Tables Vol C Tables 4.2.6.8 and 6.1.1.4'
Se Se -0.7943 1.1372 'International Tables Vol C Tables 4.2.6.8 and 6.1.1.4'
Br Br -0.6763 1.2805 'International Tables Vol C Tables 4.2.6.8 and 6.1.1.4'

loop_
_geom_angle_atom_site_label_1
_geom_angle_atom_site_label_2
_geom_angle_atom_site_label_3
_geom_angle
Br3 Zn Br1 109.49(2)
Br3 Zn Br4 115.47(2)
Br1 Zn Br4 109.96(2)
Br3 Zn Br2 108.08(2)
Br1 Zn Br2 107.87(2)
Br4 Zn Br2 105.65(2)
C1A Se1 Se2 100.06(10)
C1B Se2 Se1 97.55(10)
C1A N1A C2A 108.2(3)
C1A N1A C8A 126.7(3)
C2A N1A C8A 124.8(3)
C1A N2A C7A 108.1(3)
C1A N2A C12A 130.0(18)
C7A N2A C12A 121.3(17)
C1A N2A C12C 123.6(11)
C7A N2A C12C 128.3(12)
N1A C1A N2A 110.1(3)
N1A C1A Se1 123.6(2)
N2A C1A Se1 126.2(3)
C3A C2A N1A 131.8(4)
C3A C2A C7A 121.5(4)
N1A C2A C7A 106.7(3)
C4A C3A C2A 116.9(5)
C4A C3A H3AA 121.6
C2A C3A H3AA 121.6
C3A C4A C5A 121.2(5)
C3A C4A H4AA 119.4
C5A C4A H4AA 119.4
C6A C5A C4A 122.7(5)
C6A C5A H5AA 118.6
C4A C5A H5AA 118.6
C5A C6A C7A 115.6(5)
C5A C6A H6AA 122.2
C7A C6A H6AA 122.2
N2A C7A C2A 106.9(3)
N2A C7A C6A 131.0(4)
C2A C7A C6A 122.1(4)
N1A C8A C9A 112.0(3)
N1A C8A H8AA 109.2
C9A C8A H8AA 109.2
N1A C8A H8AB 109.2
C9A C8A H8AB 109.2
H8AA C8A H8AB 107.9
C8A C9A C10A 112.3(3)
C8A C9A H9AA 109.1
C10A C9A H9AA 109.1
C8A C9A H9AB 109.1
C10A C9A H9AB 109.1
H9AA C9A H9AB 107.9
C11A C10A C9A 112.7(4)
C11A C10A H10A 109.1
C9A C10A H10A 109.1
C11A C10A H10B 109.1
C9A C10A H10B 109.1
H10A C10A H10B 107.8
C10A C11A H11A 109.5
C10A C11A H11B 109.5
H11A C11A H11B 109.5
C10A C11A H11C 109.5
H11A C11A H11C 109.5
H11B C11A H11C 109.5
N2A C12A C13A 116.7(13)
N2A C12A H12A 108.1
C13A C12A H12A 108.1
N2A C12A H12B 108.1
C13A C12A H12B 108.1
H12A C12A H12B 107.3
C12A C13A C14A 112.4(5)
C12A C13A H13A 109.1
C14A C13A H13A 109.1
C12A C13A H13B 109.1
C14A C13A H13B 109.1
H13A C13A H13B 107.9
C15A C14A C13A 113.3(7)
C15A C14A H14A 108.9
C13A C14A H14A 108.9
C15A C14A H14B 108.9
C13A C14A H14B 108.9
H14A C14A H14B 107.7
C14A C15A H15A 109.5
C14A C15A H15B 109.5
H15A C15A H15B 109.5
C14A C15A H15C 109.5
H15A C15A H15C 109.5
H15B C15A H15C 109.5
N2A C12C C13C 108.7(8)
N2A C12C H12C 110.0
C13C C12C H12C 110.0
N2A C12C H12D 110.0
C13C C12C H12D 110.0
H12C C12C H12D 108.3
C12C C13C C14C 112.3(5)
C12C C13C H13C 109.1
C14C C13C H13C 109.1
C12C C13C H13D 109.1
C14C C13C H13D 109.1
H13C C13C H13D 107.9
C15C C14C C13C 113.1(6)
C15C C14C H14C 109.0
C13C C14C H14C 109.0
C15C C14C H14D 109.0
C13C C14C H14D 109.0
H14C C14C H14D 107.8
C14C C15C H15D 109.5
C14C C15C H15E 109.5
H15D C15C H15E 109.5
C14C C15C H15F 109.5
H15D C15C H15F 109.5
H15E C15C H15F 109.5
C1B N1B C2B 108.4(3)
C1B N1B C8D 124.3(12)
C2B N1B C8D 127.1(12)
C1B N1B C8B 128.8(7)
C2B N1B C8B 122.6(6)
C1B N2B C7B 108.6(3)
C1B N2B C12B 126.4(6)
C7B N2B C12B 124.9(6)
C1B N2B C12D 129.3(18)
C7B N2B C12D 121.4(17)
N2B C1B N1B 109.4(3)
N2B C1B Se2 123.8(2)
N1B C1B Se2 126.8(2)
N1B C2B C7B 107.1(3)
N1B C2B C3B 131.4(3)
C7B C2B C3B 121.5(3)
C4B C3B C2B 115.7(4)
C4B C3B H3BA 122.1
C2B C3B H3BA 122.1
C3B C4B C5B 122.4(4)
C3B C4B H4BA 118.8
C5B C4B H4BA 118.8
C6B C5B C4B 122.1(4)
C6B C5B H5BA 118.9
C4B C5B H5BA 118.9
C5B C6B C7B 115.8(3)
C5B C6B H6BA 122.1
C7B C6B H6BA 122.1
N2B C7B C2B 106.6(3)
N2B C7B C6B 130.8(3)
C2B C7B C6B 122.5(3)
N1B C8B C9B 110.2(4)
N1B C8B H8BA 109.6
C9B C8B H8BA 109.6
N1B C8B H8BB 109.6
C9B C8B H8BB 109.6
H8BA C8B H8BB 108.1
C8B C9B C10B 112.9(4)
C8B C9B H9BA 109.0
C10B C9B H9BA 109.0
C8B C9B H9BB 109.0
C10B C9B H9BB 109.0
H9BA C9B H9BB 107.8
C11B C10B C9B 112.6(5)
C11B C10B H10C 109.1
C9B C10B H10C 109.1
C11B C10B H10D 109.1
C9B C10B H10D 109.1
H10C C10B H10D 107.8
C10B C11B H11D 109.5
C10B C11B H11E 109.5
H11D C11B H11E 109.5
C10B C11B H11F 109.5
H11D C11B H11F 109.5
H11E C11B H11F 109.5
N1B C8D C9D 115.6(9)
N1B C8D H8DA 108.4
C9D C8D H8DA 108.4
N1B C8D H8DB 108.4
C9D C8D H8DB 108.4
H8DA C8D H8DB 107.4
C8D C9D C10D 113.3(6)
C8D C9D H9DA 108.9
C10D C9D H9DA 108.9
C8D C9D H9DB 108.9
C10D C9D H9DB 108.9
H9DA C9D H9DB 107.7
C11D C10D C9D 114.1(6)
C11D C10D H10E 108.7
C9D C10D H10E 108.7
C11D C10D H10F 108.7
C9D C10D H10F 108.7
H10E C10D H10F 107.6
C10D C11D H11G 109.5
C10D C11D H11H 109.5
H11G C11D H11H 109.5
C10D C11D H11I 109.5
H11G C11D H11I 109.5
H11H C11D H11I 109.5
N2B C12B C13B 110.9(4)
N2B C12B H12E 109.5
C13B C12B H12E 109.5
N2B C12B H12F 109.5
C13B C12B H12F 109.5
H12E C12B H12F 108.1
C12B C13B C14B 111.0(4)
C12B C13B H13E 109.4
C14B C13B H13E 109.4
C12B C13B H13F 109.4
C14B C13B H13F 109.4
H13E C13B H13F 108.0
C15B C14B C13B 112.8(4)
C15B C14B H14E 109.0
C13B C14B H14E 109.0
C15B C14B H14F 109.0
C13B C14B H14F 109.0
H14E C14B H14F 107.8
C14B C15B H15G 109.5
C14B C15B H15H 109.5
H15G C15B H15H 109.5
C14B C15B H15I 109.5
H15G C15B H15I 109.5
H15H C15B H15I 109.5
N2B C12D C13D 117.2(12)
N2B C12D H12G 108.0
C13D C12D H12G 108.0
N2B C12D H12H 108.0
C13D C12D H12H 108.0
H12G C12D H12H 107.2
C12D C13D C14D 112.7(6)
C12D C13D H13G 109.1
C14D C13D H13G 109.1
C12D C13D H13H 109.1
C14D C13D H13H 109.1
H13G C13D H13H 107.8
C15D C14D C13D 113.4(6)
C15D C14D H14G 108.9
C13D C14D H14G 108.9
C15D C14D H14H 108.9
C13D C14D H14H 108.9
H14G C14D H14H 107.7
C14D C15D H15J 109.5
C14D C15D H15K 109.5
H15J C15D H15K 109.5
C14D C15D H15L 109.5
H15J C15D H15L 109.5
H15K C15D H15L 109.5

loop_
_geom_bond_atom_site_label_1
_geom_bond_atom_site_label_2
_geom_bond_distance
Zn Br3 2.3914(6)
Zn Br1 2.4008(6)
Zn Br4 2.4159(6)
Zn Br2 2.4813(5)
Se1 C1A 1.895(4)
Se1 Se2 2.3772(5)
Se2 C1B 1.914(3)
N1A C1A 1.341(5)
N1A C2A 1.387(5)
N1A C8A 1.474(4)
N2A C1A 1.342(4)
N2A C7A 1.387(6)
N2A C12A 1.476(5)
N2A C12C 1.476(5)
C2A C3A 1.384(6)
C2A C7A 1.397(6)
C3A C4A 1.382(7)
C3A H3AA 0.9500
C4A C5A 1.406(9)
C4A H4AA 0.9500
C5A C6A 1.372(8)
C5A H5AA 0.9500
C6A C7A 1.402(6)
C6A H6AA 0.9500
C8A C9A 1.516(4)
C8A H8AA 0.9900
C8A H8AB 0.9900
C9A C10A 1.537(4)
C9A H9AA 0.9900
C9A H9AB 0.9900
C10A C11A 1.491(6)
C10A H10A 0.9900
C10A H10B 0.9900
C11A H11A 0.9800
C11A H11B 0.9800
C11A H11C 0.9800
C12A C13A 1.519(5)
C12A H12A 0.9900
C12A H12B 0.9900
C13A C14A 1.534(5)
C13A H13A 0.9900
C13A H13B 0.9900
C14A C15A 1.494(6)
C14A H14A 0.9900
C14A H14B 0.9900
C15A H15A 0.9800
C15A H15B 0.9800
C15A H15C 0.9800
C12C C13C 1.519(5)
C12C H12C 0.9900
C12C H12D 0.9900
C13C C14C 1.534(4)
C13C H13C 0.9900
C13C H13D 0.9900
C14C C15C 1.495(6)
C14C H14C 0.9900
C14C H14D 0.9900
C15C H15D 0.9800
C15C H15E 0.9800
C15C H15F 0.9800
N1B C1B 1.349(4)
N1B C2B 1.385(5)
N1B C8D 1.473(5)
N1B C8B 1.477(4)
N2B C1B 1.346(4)
N2B C7B 1.389(4)
N2B C12B 1.472(4)
N2B C12D 1.478(5)
C2B C7B 1.395(5)
C2B C3B 1.405(5)
C3B C4B 1.385(6)
C3B H3BA 0.9500
C4B C5B 1.402(6)
C4B H4BA 0.9500
C5B C6B 1.382(5)
C5B H5BA 0.9500
C6B C7B 1.396(5)
C6B H6BA 0.9500
C8B C9B 1.521(5)
C8B H8BA 0.9900
C8B H8BB 0.9900
C9B C10B 1.532(4)
C9B H9BA 0.9900
C9B H9BB 0.9900
C10B C11B 1.499(6)
C10B H10C 0.9900
C10B H10D 0.9900
C11B H11D 0.9800
C11B H11E 0.9800
C11B H11F 0.9800
C8D C9D 1.517(5)
C8D H8DA 0.9900
C8D H8DB 0.9900
C9D C10D 1.530(5)
C9D H9DA 0.9900
C9D H9DB 0.9900
C10D C11D 1.492(6)
C10D H10E 0.9900
C10D H10F 0.9900
C11D H11G 0.9800
C11D H11H 0.9800
C11D H11I 0.9800
C12B C13B 1.518(4)
C12B H12E 0.9900
C12B H12F 0.9900
C13B C14B 1.536(4)
C13B H13E 0.9900
C13B H13F 0.9900
C14B C15B 1.497(5)
C14B H14E 0.9900
C14B H14F 0.9900
C15B H15G 0.9800
C15B H15H 0.9800
C15B H15I 0.9800
C12D C13D 1.517(5)
C12D H12G 0.9900
C12D H12H 0.9900
C13D C14D 1.533(5)
C13D H13G 0.9900
C13D H13H 0.9900
C14D C15D 1.495(6)
C14D H14G 0.9900
C14D H14H 0.9900
C15D H15J 0.9800
C15D H15K 0.9800
C15D H15L 0.9800

loop_
_geom_hbond_atom_site_label_D
_geom_hbond_atom_site_label_H
_geom_hbond_atom_site_label_A
_geom_hbond_distance_DH
_geom_hbond_distance_HA
_geom_hbond_distance_DA
_geom_hbond_angle_DHA
_geom_hbond_site_symmetry_A
C9A H9AB Br4 0.99 3.07 4.015(4) 161.2 1_455
C12A H12B Br4 0.99 3.19 4.13(3) 158.9 4_565
C12A H12B Se2 0.99 3.24 3.99(4) 134.3 .
C12A H12B Br1 0.99 3.24 3.78(2) 116.0 4_565
C12C H12D Se2 0.99 2.98 3.79(2) 139.6 .
C13C H13C Br2 0.99 3.04 3.830(13) 138.0 .
C3B H3BA Br1 0.95 3.07 3.974(4) 159.7 3_656
C6B H6BA Br3 0.95 3.12 3.743(4) 124.4 1_455
C8B H8BB Se2 0.99 2.97 3.446(13) 110.7 .
C8D H8DB Se1 0.99 3.03 3.78(2) 133.4 .
C9D H9DB Se2 0.99 2.90 3.529(10) 122.3 .
C12B H12F Br1 0.99 3.06 3.914(11) 144.9 4_565
C12B H12F Br2 0.99 2.99 3.740(9) 133.0 4_565
C12D H12H Br1 0.99 3.07 4.01(3) 158.2 4_565
C12D H12H Se2 0.99 2.89 3.38(4) 111.7 .
C13D H13H Br4 0.99 2.84 3.687(17) 143.7 1_455

loop_
_geom_torsion_atom_site_label_1
_geom_torsion_atom_site_label_2
_geom_torsion_atom_site_label_3
_geom_torsion_atom_site_label_4
_geom_torsion
C2A N1A C1A N2A -0.7(4)
C8A N1A C1A N2A -175.1(3)
C2A N1A C1A Se1 175.6(2)
C8A N1A C1A Se1 1.2(5)
C7A N2A C1A N1A 1.6(4)
C12A N2A C1A N1A 172.6(12)
C12C N2A C1A N1A 178.6(8)
C7A N2A C1A Se1 -174.6(3)
C12A N2A C1A Se1 -3.7(12)
C12C N2A C1A Se1 2.4(8)
Se2 Se1 C1A N1A 113.1(3)
Se2 Se1 C1A N2A -71.2(3)
C1A N1A C2A C3A -179.8(4)
C8A N1A C2A C3A -5.2(6)
C1A N1A C2A C7A -0.4(4)
C8A N1A C2A C7A 174.1(3)
N1A C2A C3A C4A 176.0(4)
C7A C2A C3A C4A -3.2(6)
C2A C3A C4A C5A 1.8(7)
C3A C4A C5A C6A 0.6(8)
C4A C5A C6A C7A -1.5(7)
C1A N2A C7A C2A -1.9(4)
C12A N2A C7A C2A -173.7(11)
C12C N2A C7A C2A -178.6(8)
C1A N2A C7A C6A 176.4(4)
C12A N2A C7A C6A 4.6(12)
C12C N2A C7A C6A -0.3(10)
C3A C2A C7A N2A -179.2(3)
N1A C2A C7A N2A 1.4(4)
C3A C2A C7A C6A 2.3(6)
N1A C2A C7A C6A -177.1(4)
C5A C6A C7A N2A -178.0(4)
C5A C6A C7A C2A 0.1(7)
C1A N1A C8A C9A -98.1(4)
C2A N1A C8A C9A 88.4(4)
N1A C8A C9A C10A 177.3(4)
C8A C9A C10A C11A 71.4(6)
C1A N2A C12A C13A -79(3)
C7A N2A C12A C13A 91(3)
N2A C12A C13A C14A 178(2)
C12A C13A C14A C15A 65(2)
C1A N2A C12C C13C -93.5(17)
C7A N2A C12C C13C 83(2)
N2A C12C C13C C14C -174.2(16)
C12C C13C C14C C15C -175(2)
C7B N2B C1B N1B 0.9(4)
C12B N2B C1B N1B -176.3(4)
C12D N2B C1B N1B 171.1(11)
C7B N2B C1B Se2 -179.8(3)
C12B N2B C1B Se2 3.1(6)
C12D N2B C1B Se2 -9.5(11)
C2B N1B C1B N2B -0.9(4)
C8D N1B C1B N2B 173.9(6)
C8B N1B C1B N2B 175.1(4)
C2B N1B C1B Se2 179.7(3)
C8D N1B C1B Se2 -5.5(7)
C8B N1B C1B Se2 -4.3(6)
C1B N1B C2B C7B 0.6(4)
C8D N1B C2B C7B -174.0(6)
C8B N1B C2B C7B -175.7(4)
C1B N1B C2B C3B -178.0(4)
C8D N1B C2B C3B 7.4(8)
C8B N1B C2B C3B 5.8(7)
N1B C2B C3B C4B 178.7(4)
C7B C2B C3B C4B 0.3(7)
C2B C3B C4B C5B -0.1(7)
C3B C4B C5B C6B -0.5(8)
C4B C5B C6B C7B 0.8(7)
C1B N2B C7B C2B -0.5(4)
C12B N2B C7B C2B 176.7(4)
C12D N2B C7B C2B -171.7(11)
C1B N2B C7B C6B 178.0(4)
C12B N2B C7B C6B -4.8(7)
C12D N2B C7B C6B 6.8(12)
N1B C2B C7B N2B -0.1(4)
C3B C2B C7B N2B 178.7(4)
N1B C2B C7B C6B -178.7(4)
C3B C2B C7B C6B 0.0(6)
C5B C6B C7B N2B -178.9(4)
C5B C6B C7B C2B -0.6(6)
C1B N1B C8B C9B -105.0(9)
C2B N1B C8B C9B 70.4(10)
N1B C8B C9B C10B -179.6(7)
C8B C9B C10B C11B 167.8(9)
C1B N1B C8D C9D -63.9(19)
C2B N1B C8D C9D 109.9(17)
N1B C8D C9D C10D -46(2)
C8D C9D C10D C11D -71.8(18)
C1B N2B C12B C13B -99.3(8)
C7B N2B C12B C13B 84.0(10)
N2B C12B C13B C14B -161.5(8)
C12B C13B C14B C15B -172.5(7)
C1B N2B C12D C13D -100(3)
C7B N2B C12D C13D 69(3)
N2B C12D C13D C14D 167(2)
C12D C13D C14D C15D 59(2)
